data_8000323
loop_
_publ_author_name
'Zhang, Haoke'
'Du, Lili'
'Wang, Lin'
'Liu, Junkai'
'Wan, Qing'
'Kwok, Ryan T. K.'
'Lam, Jacky W. Y.'
'Phillips, David Lee'
'Tang, Ben Zhong'

_publ_section_title
;
 Visualization and Manipulation of Molecular Motion in the Solid State
 through Photoinduced Clusteroluminescence.
;
_journal_name_full 'The journal of physical chemistry letters'
_journal_page_first 7077
_journal_page_last 7085
_journal_paper_doi 10.1021/acs.jpclett.9b02752
_journal_year 2019
_chemical_formula_moiety 'C14 H14'
_chemical_formula_sum 'C14 H14'
_chemical_formula_weight 182.25
_space_group_crystal_system monoclinic
_space_group_IT_number 14
_space_group_name_Hall '-P 2yn'
_space_group_name_H-M_alt 'P 1 21/n 1'
_atom_sites_solution_hydrogens geom
_atom_sites_solution_primary direct
_audit_creation_date 2017-06-15
_audit_creation_method
;
Olex2 1.2
(compiled 2017.03.28 svn.r3405 for OlexSys, GUI svn.r5337)
;
_cell_angle_alpha 90
_cell_angle_beta 100.352(15)
_cell_angle_gamma 90
_cell_formula_units_Z 2
_cell_length_a 7.7534(14)
_cell_length_b 6.1617(10)
_cell_length_c 11.6870(17)
_cell_measurement_reflns_used 455
_cell_measurement_temperature 293(2)
_cell_measurement_theta_max 29.1417
_cell_measurement_theta_min 3.4537
_cell_volume 549.25(16)
_computing_cell_refinement
;
CrysAlisPro, Agilent Technologies,
Version 1.171.35.11 (release 16-05-2011 CrysAlis171 .NET)
(compiled May 16 2011,17:55:39)
;
_computing_data_collection
;
CrysAlisPro, Agilent Technologies,
Version 1.171.35.11 (release 16-05-2011 CrysAlis171 .NET)
(compiled May 16 2011,17:55:39)
;
_computing_data_reduction
;
CrysAlisPro, Agilent Technologies,
Version 1.171.35.11 (release 16-05-2011 CrysAlis171 .NET)
(compiled May 16 2011,17:55:39)
;
_computing_molecular_graphics 'Olex2 (Dolomanov et al., 2009)'
_computing_publication_material 'Olex2 (Dolomanov et al., 2009)'
_computing_structure_refinement 'ShelXL (Sheldrick, 2015)'
_computing_structure_solution 'ShelXS (Sheldrick, 2008)'
_diffrn_ambient_temperature 293.15
_diffrn_detector_area_resol_mean 10.3592
_diffrn_measured_fraction_theta_full 0.997
_diffrn_measured_fraction_theta_max 0.997
_diffrn_measurement_details
;
#__ type_ start__ end____ width___ exp.time_
  1 omega  -59.00   33.00   1.0000    2.5000
omega____ theta____ kappa____ phi______ frames
    -       11.7808  -38.0000   90.0000 92

#__ type_ start__ end____ width___ exp.time_
  2 omega  -64.00   17.00   1.0000    2.5000
omega____ theta____ kappa____ phi______ frames
    -       11.7808    0.0000  -30.0000 81
;
_diffrn_measurement_device_type 'Xcalibur, Atlas, Gemini ultra'
_diffrn_measurement_method '\w scans'
_diffrn_orient_matrix_UB_11 -0.0859345000
_diffrn_orient_matrix_UB_12 0.0433525000
_diffrn_orient_matrix_UB_13 -0.0141881000
_diffrn_orient_matrix_UB_21 -0.0318170000
_diffrn_orient_matrix_UB_22 -0.0847685000
_diffrn_orient_matrix_UB_23 0.0316227000
_diffrn_orient_matrix_UB_31 0.0160618000
_diffrn_orient_matrix_UB_32 0.0646389000
_diffrn_orient_matrix_UB_33 0.0510370000
_diffrn_radiation_monochromator graphite
_diffrn_radiation_type MoK\a
_diffrn_radiation_wavelength 0.71073
_diffrn_reflns_av_R_equivalents 0.0251
_diffrn_reflns_av_unetI/netI 0.0401
_diffrn_reflns_Laue_measured_fraction_full 0.997
_diffrn_reflns_Laue_measured_fraction_max 0.997
_diffrn_reflns_limit_h_max 6
_diffrn_reflns_limit_h_min -9
_diffrn_reflns_limit_k_max 6
_diffrn_reflns_limit_k_min -7
_diffrn_reflns_limit_l_max 14
_diffrn_reflns_limit_l_min -12
_diffrn_reflns_number 2013
_diffrn_reflns_point_group_measured_fraction_full 0.997
_diffrn_reflns_point_group_measured_fraction_max 0.997
_diffrn_reflns_theta_full 25.242
_diffrn_reflns_theta_max 25.345
_diffrn_reflns_theta_min 3.461
_diffrn_source 'Enhance (Mo) X-ray Source'
_exptl_absorpt_coefficient_mu 0.062
_exptl_absorpt_correction_T_max 1.00000
_exptl_absorpt_correction_T_min 0.89407
_exptl_absorpt_correction_type multi-scan
_exptl_absorpt_process_details
;
CrysAlisPro, Agilent Technologies,
Version 1.171.35.11 (release 16-05-2011 CrysAlis171 .NET)
(compiled May 16 2011,17:55:39)
Empirical absorption correction using spherical harmonics,
 implemented in SCALE3 ABSPACK scaling algorithm.
;
_exptl_crystal_colour colourless
_exptl_crystal_colour_primary colourless
_exptl_crystal_density_diffrn 1.102
_exptl_crystal_description block
_exptl_crystal_F_000 196
_exptl_crystal_size_max 0.48
_exptl_crystal_size_mid 0.38
_exptl_crystal_size_min 0.3
_refine_diff_density_max 0.221
_refine_diff_density_min -0.286
_refine_diff_density_rms 0.070
_refine_ls_extinction_method none
_refine_ls_goodness_of_fit_ref 1.038
_refine_ls_hydrogen_treatment constr
_refine_ls_matrix_type full
_refine_ls_number_parameters 64
_refine_ls_number_reflns 1003
_refine_ls_number_restraints 0
_refine_ls_restrained_S_all 1.038
_refine_ls_R_factor_all 0.1153
_refine_ls_R_factor_gt 0.0739
_refine_ls_shift/su_max 0.000
_refine_ls_shift/su_mean 0.000
_refine_ls_structure_factor_coef Fsqd
_refine_ls_weighting_details 'w=1/[\s^2^(Fo^2^)+(0.1140P)^2^+0.0243P] where P=(Fo^2^+2Fc^2^)/3'
_refine_ls_weighting_scheme calc
_refine_ls_wR_factor_gt 0.1753
_refine_ls_wR_factor_ref 0.2212
_reflns_Friedel_coverage 0.000
_reflns_number_gt 599
_reflns_number_total 1003
_reflns_threshold_expression 'I > 2\s(I)'
_cod_data_source_file jz9b02752_si_003.cif
_cod_data_source_block 170615_cis_s_dpe
_cod_original_cell_volume 549.25(15)
_cod_database_code 8000323
_shelx_shelxl_version_number 2016/6
_chemical_oxdiff_formula 'c10 h10'
_shelx_space_group_comment
;
The symmetry employed for this shelxl refinement is uniquely defined
by the following loop, which should always be used as a source of
symmetry information in preference to the above space-group names.
They are only intended as comments.
;
_shelx_estimated_absorpt_t_max 0.982
_shelx_estimated_absorpt_t_min 0.971
_reflns_odcompleteness_completeness 99.52
_reflns_odcompleteness_iscentric 1
_reflns_odcompleteness_theta 26.32
_olex2_refinement_description
;
1. Fixed Uiso
 At 1.2 times of:
  All C(H) groups, All C(H,H) groups
2.a Secondary CH2 refined with riding coordinates:
 C7(H7A,H7B)
2.b Aromatic/amide H refined with riding coordinates:
 C1(H1), C2(H2), C3(H3), C4(H4), C5(H5)
;
_olex2_submission_special_instructions 'No special instructions were received'

loop_
_space_group_symop_operation_xyz
'x, y, z'
'-x+1/2, y+1/2, -z+1/2'
'-x, -y, -z'
'x-1/2, -y-1/2, z-1/2'

loop_
_atom_site_label
_atom_site_type_symbol
_atom_site_fract_x
_atom_site_fract_y
_atom_site_fract_z
_atom_site_U_iso_or_equiv
_atom_site_adp_type
_atom_site_occupancy
_atom_site_site_symmetry_order
_atom_site_calc_flag
_atom_site_refinement_flags_posn
C1 C 0.4047(3) 0.0252(4) 0.7586(2) 0.0690(8) Uani 1 1 d .
H1 H 0.343516 -0.100485 0.769926 0.083 Uiso 1 1 calc R
C2 C 0.4256(3) 0.0812(5) 0.6482(2) 0.0791(9) Uani 1 1 d .
H2 H 0.377331 -0.005926 0.585592 0.095 Uiso 1 1 calc R
C3 C 0.5159(4) 0.2624(5) 0.6296(2) 0.0840(9) Uani 1 1 d .
H3 H 0.529024 0.299813 0.554546 0.101 Uiso 1 1 calc R
C4 C 0.5870(4) 0.3891(5) 0.7212(3) 0.0857(9) Uani 1 1 d .
H4 H 0.649845 0.512900 0.708848 0.103 Uiso 1 1 calc R
C5 C 0.5662(3) 0.3346(4) 0.8321(2) 0.0757(8) Uani 1 1 d .
H5 H 0.615953 0.422169 0.894113 0.091 Uiso 1 1 calc R
C6 C 0.4732(3) 0.1525(4) 0.85309(18) 0.0624(8) Uani 1 1 d .
C7 C 0.4446(3) 0.0929(5) 0.9738(2) 0.0811(9) Uani 1 1 d .
H7A H 0.470016 0.218468 1.024065 0.097 Uiso 1 1 calc R
H7B H 0.322147 0.055893 0.970243 0.097 Uiso 1 1 calc R

loop_
_atom_site_aniso_label
_atom_site_aniso_U_11
_atom_site_aniso_U_22
_atom_site_aniso_U_33
_atom_site_aniso_U_23
_atom_site_aniso_U_13
_atom_site_aniso_U_12
C1 0.0671(15) 0.0667(16) 0.0719(16) -0.0009(12) 0.0089(11) -0.0117(12)
C2 0.0821(19) 0.090(2) 0.0622(17) -0.0084(13) 0.0061(13) 0.0017(15)
C3 0.092(2) 0.089(2) 0.0760(18) 0.0162(16) 0.0276(15) 0.0117(16)
C4 0.0790(19) 0.0721(18) 0.111(2) 0.0157(17) 0.0290(16) -0.0076(14)
C5 0.0717(17) 0.0630(16) 0.0880(19) -0.0132(13) 0.0023(13) -0.0035(12)
C6 0.0619(15) 0.0620(15) 0.0621(15) -0.0014(11) 0.0079(11) 0.0066(11)
C7 0.0897(19) 0.0831(17) 0.0714(17) -0.0022(13) 0.0169(13) 0.0248(14)

loop_
_atom_type_symbol
_atom_type_description
_atom_type_scat_dispersion_real
_atom_type_scat_dispersion_imag
_atom_type_scat_source
C C 0.0033 0.0016 'International Tables Vol C Tables 4.2.6.8 and 6.1.1.4'
H H 0.0000 0.0000 'International Tables Vol C Tables 4.2.6.8 and 6.1.1.4'

loop_
_geom_angle_atom_site_label_1
_geom_angle_atom_site_label_2
_geom_angle_atom_site_label_3
_geom_angle
_geom_angle_site_symmetry_1
C2 C1 H1 119.5 .
C2 C1 C6 121.0(2) .
C6 C1 H1 119.5 .
C1 C2 H2 119.7 .
C3 C2 C1 120.6(3) .
C3 C2 H2 119.7 .
C2 C3 H3 120.2 .
C2 C3 C4 119.7(3) .
C4 C3 H3 120.2 .
C3 C4 H4 119.9 .
C3 C4 C5 120.1(3) .
C5 C4 H4 119.9 .
C4 C5 H5 119.3 .
C4 C5 C6 121.3(2) .
C6 C5 H5 119.3 .
C1 C6 C7 120.6(2) .
C5 C6 C1 117.3(2) .
C5 C6 C7 122.2(2) .
C6 C7 H7A 108.9 .
C6 C7 H7B 108.9 .
C7 C7 C6 113.5(2) 3_657
C7 C7 H7A 108.9 3_657
C7 C7 H7B 108.9 3_657
H7A C7 H7B 107.7 .

loop_
_geom_bond_atom_site_label_1
_geom_bond_atom_site_label_2
_geom_bond_distance
_geom_bond_site_symmetry_2
C1 H1 0.9300 .
C1 C2 1.373(3) .
C1 C6 1.380(3) .
C2 H2 0.9300 .
C2 C3 1.356(4) .
C3 H3 0.9300 .
C3 C4 1.359(4) .
C4 H4 0.9300 .
C4 C5 1.377(4) .
C5 H5 0.9300 .
C5 C6 1.380(4) .
C6 C7 1.512(3) .
C7 C7 1.495(5) 3_657
C7 H7A 0.9700 .
C7 H7B 0.9700 .
